data_7160503
loop_
_publ_author_name
'Chang, Meng-Yang'
'Hsueh, Nai-Chen'

_publ_section_title
;
 K<sub>2</sub>CO<sub>3</sub>/TFAA-activated diarylation of
 &#x3b1;-sulfonyl <i>o</i>-hydroxyacetophenones with <i>o</i>-nitroaryl
 disulfides to construct sulfonyl bis-<i>o</i>-nitroaryl acetophenones.
;
_journal_issue 19
_journal_name_full 'Organic &amp; biomolecular chemistry'
_journal_page_first 4751
_journal_page_last 4757
_journal_paper_doi 10.1039/d5ob00380f
_journal_volume 23
_journal_year 2025
_chemical_formula_moiety '0.5(C21 H16 N2 O8 S)'
_chemical_formula_sum 'C10.5 H8 N O4 S0.5'
_chemical_formula_weight 228.21
_space_group_crystal_system triclinic
_space_group_IT_number 2
_space_group_name_Hall '-P 1'
_space_group_name_H-M_alt 'P -1'
_atom_sites_solution_hydrogens geom
_atom_sites_solution_primary dual
_audit_creation_date 2022-08-04
_audit_creation_method
;
Olex2 1.5
(compiled 2022.04.07 svn.rca3783a0 for OlexSys, GUI svn.r6498)
;
_audit_update_record
;
2023-02-25 deposited with the CCDC.	2025-04-11 downloaded from the CCDC.
;
_cell_angle_alpha 73.673(3)
_cell_angle_beta 77.253(3)
_cell_angle_gamma 66.575(4)
_cell_formula_units_Z 4
_cell_length_a 8.6503(4)
_cell_length_b 9.5028(4)
_cell_length_c 13.7219(5)
_cell_measurement_reflns_used 14175
_cell_measurement_temperature 130(2)
_cell_measurement_theta_max 26.7100
_cell_measurement_theta_min 2.3740
_cell_volume 985.64(8)
_computing_cell_refinement 'CrysAlisPro 1.171.41.123a (Rigaku OD, 2022)'
_computing_data_collection 'CrysAlisPro 1.171.41.123a (Rigaku OD, 2022)'
_computing_data_reduction 'CrysAlisPro 1.171.41.123a (Rigaku OD, 2022)'
_computing_molecular_graphics 'Olex2 1.5 (Dolomanov et al., 2009)'
_computing_publication_material 'Olex2 1.5 (Dolomanov et al., 2009)'
_computing_structure_refinement 'SHELXL 2018/3 (Sheldrick, 2015)'
_computing_structure_solution 'SHELXT 2018/2 (Sheldrick, 2018)'
_diffrn_ambient_temperature 130(2)
_diffrn_detector 'Hybrid Pixel Array Detector'
_diffrn_detector_area_resol_mean 10.0000
_diffrn_measured_fraction_theta_full 0.997
_diffrn_measured_fraction_theta_max 0.997
_diffrn_measurement_details
;
List of Runs (angles in degrees, time in seconds):

  # Type    Start    End  Width  t~exp~   \w     \q     \k     \f   Frames
#--------------------------------------------------------------------------
  1  \w    -17.00 100.00   0.50    8.05    --   10.60  82.00-180.00  234
  2  \w    -79.00 100.00   0.50    8.05    --   10.60 -19.00 120.00  358
  3  \w    -79.00 100.00   0.50    8.05    --   10.60 -19.00 120.00  358
  4  \w    -17.00 100.00   0.50    8.05    --   10.60  82.00  30.00  234
  5  \w    -79.00  36.00   0.50    8.05    --   10.60 -77.00-150.00  230
  6  \w    -17.00 100.00   0.50    8.05    --   10.60  82.00 -90.00  234
  7  \w    -17.00 100.00   0.50    8.05    --   10.60  82.00 120.00  234
  8  \w    -79.00  36.00   0.50    8.05    --   10.60 -77.00 -60.00  230
  9  \w   -100.00  17.00   0.50    8.05    --  -10.90 -82.00  30.00  234
 10  \w    -79.00  38.00   0.50    8.05    --   10.60 -82.00 120.00  234
 11  \w    -79.00 -54.00   0.50    8.05    --   10.60 -82.00-180.00   50
 12  \w    -38.00  79.00   0.50    8.05    --  -10.90  82.00 -30.00  234
 13  \w    -38.00  79.00   0.50    8.05    --  -10.90  82.00  30.00  234
;
_diffrn_measurement_device 'four-circle diffractometer'
_diffrn_measurement_device_type 'XtaLAB Pro II AFC12 (RINC): Kappa single'
_diffrn_measurement_method '\w scans'
_diffrn_orient_matrix_type 'CrysAlisPro convention (1999,Acta A55,543-557)'
_diffrn_orient_matrix_UB_11 0.0622732000
_diffrn_orient_matrix_UB_12 -0.0760782000
_diffrn_orient_matrix_UB_13 0.0122576000
_diffrn_orient_matrix_UB_21 -0.0275542000
_diffrn_orient_matrix_UB_22 -0.0018119000
_diffrn_orient_matrix_UB_23 0.0528562000
_diffrn_orient_matrix_UB_31 -0.0589263000
_diffrn_orient_matrix_UB_32 -0.0339131000
_diffrn_orient_matrix_UB_33 -0.0015047000
_diffrn_radiation_monochromator mirror
_diffrn_radiation_probe x-ray
_diffrn_radiation_type 'Mo K\a'
_diffrn_radiation_wavelength 0.71073
_diffrn_reflns_av_R_equivalents 0.0700
_diffrn_reflns_av_unetI/netI 0.0386
_diffrn_reflns_Laue_measured_fraction_full 0.997
_diffrn_reflns_Laue_measured_fraction_max 0.997
_diffrn_reflns_limit_h_max 10
_diffrn_reflns_limit_h_min -10
_diffrn_reflns_limit_k_max 11
_diffrn_reflns_limit_k_min -11
_diffrn_reflns_limit_l_max 16
_diffrn_reflns_limit_l_min -16
_diffrn_reflns_number 22256
_diffrn_reflns_point_group_measured_fraction_full 0.997
_diffrn_reflns_point_group_measured_fraction_max 0.997
_diffrn_reflns_theta_full 25.000
_diffrn_reflns_theta_max 25.000
_diffrn_reflns_theta_min 1.558
_diffrn_source 'micro-focus sealed X-ray tube'
_diffrn_source_type 'Rigaku (Mo) X-ray Source'
_exptl_absorpt_coefficient_mu 0.220
_exptl_absorpt_correction_T_max 1.00000
_exptl_absorpt_correction_T_min 0.57262
_exptl_absorpt_correction_type multi-scan
_exptl_absorpt_process_details
;
CrysAlisPro 1.171.41.123a (Rigaku Oxford Diffraction, 2022)
Empirical absorption correction using spherical harmonics,
implemented in SCALE3 ABSPACK scaling algorithm.
;
_exptl_crystal_colour 'clear light yellow'
_exptl_crystal_colour_lustre clear
_exptl_crystal_colour_modifier light
_exptl_crystal_colour_primary yellow
_exptl_crystal_density_diffrn 1.538
_exptl_crystal_description block
_exptl_crystal_F_000 472
_exptl_crystal_size_max 0.5
_exptl_crystal_size_mid 0.3
_exptl_crystal_size_min 0.3
_refine_diff_density_max 0.501
_refine_diff_density_min -0.422
_refine_diff_density_rms 0.051
_refine_ls_extinction_method none
_refine_ls_goodness_of_fit_ref 1.065
_refine_ls_hydrogen_treatment constr
_refine_ls_matrix_type full
_refine_ls_number_parameters 290
_refine_ls_number_reflns 3455
_refine_ls_number_restraints 0
_refine_ls_restrained_S_all 1.065
_refine_ls_R_factor_all 0.0499
_refine_ls_R_factor_gt 0.0427
_refine_ls_shift/su_max 0.000
_refine_ls_shift/su_mean 0.000
_refine_ls_structure_factor_coef Fsqd
_refine_ls_weighting_details 'w=1/[\s^2^(Fo^2^)+(0.0507P)^2^+0.5744P] where P=(Fo^2^+2Fc^2^)/3'
_refine_ls_weighting_scheme calc
_refine_ls_wR_factor_gt 0.1112
_refine_ls_wR_factor_ref 0.1149
_reflns_Friedel_coverage 0.000
_reflns_number_gt 2984
_reflns_number_total 3455
_reflns_threshold_expression 'I > 2\s(I)'
_cod_data_source_file d5ob00380f2.cif
_cod_data_source_block k11108-myc-a(lyf728)_auto
_cod_depositor_comments 'Adding full bibliography for 7160498--7160503.cif.'
_cod_original_formula_sum 'C10.50 H8 N O4 S0.50'
_cod_database_code 7160503
_shelx_shelxl_version_number 2018/3
_shelx_space_group_comment
;
The symmetry employed for this shelxl refinement is uniquely defined
by the following loop, which should always be used as a source of
symmetry information in preference to the above space-group names.
They are only intended as comments.
;
_shelx_estimated_absorpt_t_max 0.937
_shelx_estimated_absorpt_t_min 0.898
_olex2_refinement_description
;
1. Fixed Uiso
 At 1.2 times of:
  All C(H) groups
 At 1.5 times of:
  All C(H,H,H) groups
2.a Ternary CH refined with riding coordinates:
 C14(H14)
2.b Aromatic/amide H refined with riding coordinates:
 C12(H12), C21(H21), C6(H6), C3(H3), C20(H20), C9(H9), C18(H18), C5(H5),
 C19(H19), C4(H4), C11(H11), C10(H10)
2.c Idealised Me refined as rotating group:
 C15(H15A,H15B,H15C)
;
_olex2_submission_special_instructions 'No special instructions were received'
_oxdiff_exptl_absorpt_empirical_details
;
Empirical correction (ABSPACK) includes:
- Absorption correction using spherical harmonics
- Frame scaling
;
_oxdiff_exptl_absorpt_empirical_full_max 3.372
_oxdiff_exptl_absorpt_empirical_full_min 0.538

loop_
_space_group_symop_operation_xyz
'x, y, z'
'-x, -y, -z'

loop_
_atom_site_label
_atom_site_type_symbol
_atom_site_fract_x
_atom_site_fract_y
_atom_site_fract_z
_atom_site_U_iso_or_equiv
_atom_site_adp_type
_atom_site_occupancy
_atom_site_site_symmetry_order
_atom_site_calc_flag
_atom_site_refinement_flags_posn
_atom_site_refinement_flags_adp
_atom_site_refinement_flags_occupancy
_atom_site_disorder_assembly
_atom_site_disorder_group
S1 S 0.83869(7) 0.85833(7) 0.25241(4) 0.03276(18) Uani 1 1 d . . . . .
O1 O 0.54641(18) 0.55466(16) 0.28210(11) 0.0295(3) Uani 1 1 d . . . . .
O7 O 0.5678(2) 0.8367(2) 0.08632(12) 0.0406(4) Uani 1 1 d . . . . .
O2 O 0.6675(2) 0.75344(19) 0.46325(12) 0.0416(4) Uani 1 1 d . . . . .
O8 O 0.3075(2) 0.8572(2) 0.09639(13) 0.0431(4) Uani 1 1 d . . . . .
O5 O 0.9755(2) 0.7229(2) 0.29378(13) 0.0475(5) Uani 1 1 d . . . . .
O6 O 0.8004(2) 1.0023(2) 0.28223(15) 0.0494(5) Uani 1 1 d . . . . .
O3 O 0.8415(2) 0.4799(2) 0.15790(14) 0.0511(5) Uani 1 1 d . . . . .
N2 N 0.4185(2) 0.8769(2) 0.12664(14) 0.0323(4) Uani 1 1 d . . . . .
N1 N 0.7996(3) 0.3930(3) 0.12753(15) 0.0420(5) Uani 1 1 d . . . . .
O4 O 0.8977(2) 0.2946(3) 0.07833(15) 0.0669(6) Uani 1 1 d . . . . .
C7 C 0.5046(3) 0.4884(2) 0.21862(15) 0.0267(5) Uani 1 1 d . . . . .
C16 C 0.4861(3) 0.9323(2) 0.27767(15) 0.0257(4) Uani 1 1 d . . . . .
C1 C 0.6461(2) 0.4552(3) 0.35840(15) 0.0271(5) Uani 1 1 d . . . . .
C13 C 0.6721(3) 0.6949(3) 0.39422(16) 0.0306(5) Uani 1 1 d . . . . .
C17 C 0.3716(3) 0.9585(2) 0.21060(16) 0.0294(5) Uani 1 1 d . . . . .
C2 C 0.7042(3) 0.5244(3) 0.41274(15) 0.0287(5) Uani 1 1 d . . . . .
C12 C 0.3369(3) 0.5100(3) 0.22544(17) 0.0324(5) Uani 1 1 d . . . . .
H12 H 0.256618 0.567659 0.272786 0.039 Uiso 1 1 calc R U . . .
C8 C 0.6209(3) 0.4063(2) 0.14676(16) 0.0315(5) Uani 1 1 d . . . . .
C21 C 0.4284(3) 1.0294(2) 0.34816(16) 0.0292(5) Uani 1 1 d . . . . .
H21 H 0.502553 1.018699 0.393730 0.035 Uiso 1 1 calc R U . . .
C14 C 0.6555(2) 0.7975(2) 0.28480(15) 0.0264(5) Uani 1 1 d . . . . .
H14 H 0.666319 0.730069 0.237521 0.032 Uiso 1 1 calc R U . . .
C6 C 0.6799(3) 0.2952(3) 0.38315(16) 0.0319(5) Uani 1 1 d . . . . .
H6 H 0.637077 0.249878 0.346686 0.038 Uiso 1 1 calc R U . . .
C3 C 0.7989(3) 0.4268(3) 0.49303(16) 0.0344(5) Uani 1 1 d . . . . .
H3 H 0.838368 0.471694 0.531636 0.041 Uiso 1 1 calc R U . . .
C20 C 0.2657(3) 1.1407(3) 0.35307(17) 0.0341(5) Uani 1 1 d . . . . .
H20 H 0.230733 1.206296 0.400886 0.041 Uiso 1 1 calc R U . . .
C9 C 0.5672(3) 0.3403(3) 0.08874(17) 0.0392(6) Uani 1 1 d . . . . .
H9 H 0.647154 0.280063 0.042599 0.047 Uiso 1 1 calc R U . . .
C18 C 0.2073(3) 1.0671(3) 0.21710(18) 0.0338(5) Uani 1 1 d . . . . .
H18 H 0.131879 1.079145 0.171918 0.041 Uiso 1 1 calc R U . . .
C5 C 0.7766(3) 0.2017(3) 0.46153(17) 0.0382(6) Uani 1 1 d . . . . .
H5 H 0.802795 0.091372 0.477483 0.046 Uiso 1 1 calc R U . . .
C19 C 0.1542(3) 1.1572(3) 0.28928(18) 0.0365(5) Uani 1 1 d . . . . .
H19 H 0.041176 1.230516 0.295127 0.044 Uiso 1 1 calc R U . . .
C4 C 0.8357(3) 0.2672(3) 0.51696(17) 0.0405(6) Uani 1 1 d . . . . .
H4 H 0.901081 0.202455 0.571105 0.049 Uiso 1 1 calc R U . . .
C11 C 0.2820(3) 0.4497(3) 0.16490(19) 0.0404(6) Uani 1 1 d . . . . .
H11 H 0.164551 0.468525 0.169228 0.048 Uiso 1 1 calc R U . . .
C10 C 0.3983(4) 0.3619(3) 0.09792(18) 0.0441(6) Uani 1 1 d . . . . .
H10 H 0.361471 0.316432 0.058240 0.053 Uiso 1 1 calc R U . . .
C15 C 0.8780(3) 0.8910(3) 0.11817(18) 0.0429(6) Uani 1 1 d . . . . .
H15A H 0.977187 0.922723 0.094427 0.064 Uiso 1 1 calc R U . . .
H15B H 0.778794 0.974318 0.088645 0.064 Uiso 1 1 calc R U . . .
H15C H 0.899935 0.794113 0.096611 0.064 Uiso 1 1 calc R U . . .

loop_
_atom_site_aniso_label
_atom_site_aniso_U_11
_atom_site_aniso_U_22
_atom_site_aniso_U_33
_atom_site_aniso_U_23
_atom_site_aniso_U_13
_atom_site_aniso_U_12
S1 0.0258(3) 0.0405(3) 0.0351(3) -0.0160(3) -0.0037(2) -0.0099(2)
O1 0.0315(8) 0.0277(8) 0.0311(8) -0.0093(6) -0.0119(6) -0.0065(6)
O7 0.0401(10) 0.0490(10) 0.0319(9) -0.0171(8) -0.0071(7) -0.0082(8)
O2 0.0539(10) 0.0414(10) 0.0327(9) -0.0145(7) -0.0156(7) -0.0106(8)
O8 0.0464(10) 0.0450(10) 0.0485(10) -0.0161(8) -0.0222(8) -0.0146(8)
O5 0.0274(8) 0.0609(12) 0.0465(10) -0.0124(9) -0.0115(7) -0.0039(8)
O6 0.0420(10) 0.0568(11) 0.0672(12) -0.0365(10) 0.0027(9) -0.0251(9)
O3 0.0343(10) 0.0652(13) 0.0514(11) -0.0124(10) -0.0046(8) -0.0160(9)
N2 0.0374(11) 0.0297(10) 0.0313(10) -0.0070(8) -0.0129(8) -0.0089(8)
N1 0.0357(11) 0.0432(12) 0.0279(10) -0.0038(9) -0.0051(8) 0.0034(10)
O4 0.0480(11) 0.0706(14) 0.0501(11) -0.0223(10) -0.0001(9) 0.0147(10)
C7 0.0343(12) 0.0212(10) 0.0266(11) -0.0061(8) -0.0099(9) -0.0080(9)
C16 0.0257(10) 0.0272(11) 0.0261(10) -0.0070(9) -0.0038(8) -0.0103(9)
C1 0.0233(10) 0.0330(12) 0.0221(10) -0.0067(9) -0.0023(8) -0.0068(9)
C13 0.0268(11) 0.0387(13) 0.0275(11) -0.0122(10) -0.0063(9) -0.0080(9)
C17 0.0326(11) 0.0285(11) 0.0295(11) -0.0083(9) -0.0064(9) -0.0106(9)
C2 0.0276(11) 0.0352(12) 0.0226(10) -0.0080(9) -0.0016(8) -0.0101(9)
C12 0.0338(12) 0.0312(12) 0.0326(12) -0.0068(10) -0.0067(9) -0.0108(10)
C8 0.0353(12) 0.0262(11) 0.0269(11) -0.0041(9) -0.0078(9) -0.0037(9)
C21 0.0318(11) 0.0325(12) 0.0262(11) -0.0092(9) -0.0035(9) -0.0126(9)
C14 0.0267(11) 0.0274(11) 0.0274(11) -0.0109(9) -0.0054(8) -0.0077(9)
C6 0.0339(12) 0.0340(12) 0.0286(11) -0.0088(10) -0.0012(9) -0.0130(10)
C3 0.0376(12) 0.0436(14) 0.0234(11) -0.0070(10) -0.0072(9) -0.0144(11)
C20 0.0378(12) 0.0316(12) 0.0300(11) -0.0106(10) 0.0001(9) -0.0092(10)
C9 0.0626(16) 0.0257(12) 0.0248(11) -0.0052(9) -0.0093(11) -0.0095(11)
C18 0.0311(12) 0.0327(12) 0.0392(13) -0.0063(10) -0.0118(10) -0.0102(10)
C5 0.0451(14) 0.0349(13) 0.0291(12) -0.0013(10) -0.0033(10) -0.0133(11)
C19 0.0275(11) 0.0375(13) 0.0382(13) -0.0092(10) -0.0021(9) -0.0057(10)
C4 0.0450(14) 0.0435(14) 0.0258(11) -0.0021(10) -0.0110(10) -0.0086(11)
C11 0.0473(14) 0.0401(14) 0.0416(14) 0.0012(11) -0.0181(11) -0.0239(12)
C10 0.0773(19) 0.0338(13) 0.0322(13) -0.0003(10) -0.0215(12) -0.0280(13)
C15 0.0376(13) 0.0555(16) 0.0377(13) -0.0101(12) 0.0008(10) -0.0217(12)

loop_
_atom_type_symbol
_atom_type_description
_atom_type_scat_dispersion_real
_atom_type_scat_dispersion_imag
_atom_type_scat_source
C C 0.0033 0.0016 'International Tables Vol C Tables 4.2.6.8 and 6.1.1.4'
H H 0.0000 0.0000 'International Tables Vol C Tables 4.2.6.8 and 6.1.1.4'
N N 0.0061 0.0033 'International Tables Vol C Tables 4.2.6.8 and 6.1.1.4'
O O 0.0106 0.0060 'International Tables Vol C Tables 4.2.6.8 and 6.1.1.4'
S S 0.1246 0.1234 'International Tables Vol C Tables 4.2.6.8 and 6.1.1.4'

loop_
_geom_angle_atom_site_label_1
_geom_angle_atom_site_label_2
_geom_angle_atom_site_label_3
_geom_angle
_geom_angle_site_symmetry_1
_geom_angle_site_symmetry_3
_geom_angle_publ_flag
O5 S1 C14 104.99(11) . . ?
O5 S1 C15 108.35(11) . . ?
O6 S1 O5 118.33(11) . . ?
O6 S1 C14 111.19(10) . . ?
O6 S1 C15 108.69(12) . . ?
C15 S1 C14 104.38(11) . . ?
C7 O1 C1 118.37(16) . . ?
O7 N2 C17 118.56(17) . . ?
O8 N2 O7 122.67(18) . . ?
O8 N2 C17 118.69(18) . . ?
O3 N1 O4 124.2(2) . . ?
O3 N1 C8 119.45(18) . . ?
O4 N1 C8 116.3(2) . . ?
O1 C7 C8 124.51(19) . . ?
C12 C7 O1 116.77(18) . . ?
C12 C7 C8 118.69(19) . . ?
C17 C16 C14 124.12(18) . . ?
C21 C16 C17 115.95(18) . . ?
C21 C16 C14 119.60(18) . . ?
O1 C1 C2 117.15(19) . . ?
C6 C1 O1 121.64(19) . . ?
C6 C1 C2 121.14(19) . . ?
O2 C13 C2 120.7(2) . . ?
O2 C13 C14 119.1(2) . . ?
C2 C13 C14 120.02(17) . . ?
C16 C17 N2 122.43(18) . . ?
C18 C17 N2 115.06(18) . . ?
C18 C17 C16 122.48(19) . . ?
C1 C2 C13 125.59(19) . . ?
C1 C2 C3 118.0(2) . . ?
C3 C2 C13 116.40(19) . . ?
C7 C12 H12 119.4 . . ?
C7 C12 C11 121.3(2) . . ?
C11 C12 H12 119.4 . . ?
C7 C8 N1 121.7(2) . . ?
C9 C8 N1 118.2(2) . . ?
C9 C8 C7 120.1(2) . . ?
C16 C21 H21 119.2 . . ?
C20 C21 C16 121.6(2) . . ?
C20 C21 H21 119.2 . . ?
S1 C14 H14 108.5 . . ?
C16 C14 S1 114.29(15) . . ?
C16 C14 C13 112.24(16) . . ?
C16 C14 H14 108.5 . . ?
C13 C14 S1 104.59(14) . . ?
C13 C14 H14 108.5 . . ?
C1 C6 H6 120.3 . . ?
C5 C6 C1 119.4(2) . . ?
C5 C6 H6 120.3 . . ?
C2 C3 H3 119.4 . . ?
C4 C3 C2 121.3(2) . . ?
C4 C3 H3 119.4 . . ?
C21 C20 H20 119.7 . . ?
C19 C20 C21 120.6(2) . . ?
C19 C20 H20 119.7 . . ?
C8 C9 H9 120.0 . . ?
C10 C9 C8 120.0(2) . . ?
C10 C9 H9 120.0 . . ?
C17 C18 H18 120.2 . . ?
C19 C18 C17 119.6(2) . . ?
C19 C18 H18 120.2 . . ?
C6 C5 H5 119.6 . . ?
C6 C5 C4 120.7(2) . . ?
C4 C5 H5 119.6 . . ?
C20 C19 H19 120.2 . . ?
C18 C19 C20 119.6(2) . . ?
C18 C19 H19 120.2 . . ?
C3 C4 C5 119.5(2) . . ?
C3 C4 H4 120.3 . . ?
C5 C4 H4 120.3 . . ?
C12 C11 H11 120.1 . . ?
C12 C11 C10 119.8(2) . . ?
C10 C11 H11 120.1 . . ?
C9 C10 C11 120.0(2) . . ?
C9 C10 H10 120.0 . . ?
C11 C10 H10 120.0 . . ?
S1 C15 H15A 109.5 . . ?
S1 C15 H15B 109.5 . . ?
S1 C15 H15C 109.5 . . ?
H15A C15 H15B 109.5 . . ?
H15A C15 H15C 109.5 . . ?
H15B C15 H15C 109.5 . . ?

loop_
_geom_bond_atom_site_label_1
_geom_bond_atom_site_label_2
_geom_bond_distance
_geom_bond_site_symmetry_2
_geom_bond_publ_flag
S1 O5 1.4331(17) . ?
S1 O6 1.4299(17) . ?
S1 C14 1.821(2) . ?
S1 C15 1.758(2) . ?
O1 C7 1.383(2) . ?
O1 C1 1.388(2) . ?
O7 N2 1.237(2) . ?
O2 C13 1.213(2) . ?
O8 N2 1.222(2) . ?
O3 N1 1.219(3) . ?
N2 C17 1.463(3) . ?
N1 O4 1.234(3) . ?
N1 C8 1.469(3) . ?
C7 C12 1.368(3) . ?
C7 C8 1.401(3) . ?
C16 C17 1.402(3) . ?
C16 C21 1.400(3) . ?
C16 C14 1.516(3) . ?
C1 C2 1.394(3) . ?
C1 C6 1.384(3) . ?
C13 C2 1.486(3) . ?
C13 C14 1.545(3) . ?
C17 C18 1.387(3) . ?
C2 C3 1.402(3) . ?
C12 H12 0.9500 . ?
C12 C11 1.379(3) . ?
C8 C9 1.385(3) . ?
C21 H21 0.9500 . ?
C21 C20 1.385(3) . ?
C14 H14 1.0000 . ?
C6 H6 0.9500 . ?
C6 C5 1.384(3) . ?
C3 H3 0.9500 . ?
C3 C4 1.375(3) . ?
C20 H20 0.9500 . ?
C20 C19 1.377(3) . ?
C9 H9 0.9500 . ?
C9 C10 1.374(4) . ?
C18 H18 0.9500 . ?
C18 C19 1.374(3) . ?
C5 H5 0.9500 . ?
C5 C4 1.385(3) . ?
C19 H19 0.9500 . ?
C4 H4 0.9500 . ?
C11 H11 0.9500 . ?
C11 C10 1.382(4) . ?
C10 H10 0.9500 . ?
C15 H15A 0.9800 . ?
C15 H15B 0.9800 . ?
C15 H15C 0.9800 . ?

loop_
_geom_torsion_atom_site_label_1
_geom_torsion_atom_site_label_2
_geom_torsion_atom_site_label_3
_geom_torsion_atom_site_label_4
_geom_torsion
_geom_torsion_site_symmetry_1
_geom_torsion_site_symmetry_2
_geom_torsion_site_symmetry_3
_geom_torsion_site_symmetry_4
_geom_torsion_publ_flag
O1 C7 C12 C11 179.5(2) . . . . ?
O1 C7 C8 N1 -4.4(3) . . . . ?
O1 C7 C8 C9 178.10(19) . . . . ?
O1 C1 C2 C13 -1.6(3) . . . . ?
O1 C1 C2 C3 177.29(18) . . . . ?
O1 C1 C6 C5 -178.45(19) . . . . ?
O7 N2 C17 C16 -30.2(3) . . . . ?
O7 N2 C17 C18 148.0(2) . . . . ?
O2 C13 C2 C1 151.6(2) . . . . ?
O2 C13 C2 C3 -27.3(3) . . . . ?
O2 C13 C14 S1 62.3(2) . . . . ?
O2 C13 C14 C16 -62.2(3) . . . . ?
O8 N2 C17 C16 152.9(2) . . . . ?
O8 N2 C17 C18 -29.0(3) . . . . ?
O5 S1 C14 C16 162.46(14) . . . . ?
O5 S1 C14 C13 39.33(15) . . . . ?
O6 S1 C14 C16 33.37(18) . . . . ?
O6 S1 C14 C13 -89.76(15) . . . . ?
O3 N1 C8 C7 -15.3(3) . . . . ?
O3 N1 C8 C9 162.2(2) . . . . ?
N2 C17 C18 C19 -175.9(2) . . . . ?
N1 C8 C9 C10 -174.3(2) . . . . ?
O4 N1 C8 C7 166.5(2) . . . . ?
O4 N1 C8 C9 -16.0(3) . . . . ?
C7 O1 C1 C2 172.08(18) . . . . ?
C7 O1 C1 C6 -11.0(3) . . . . ?
C7 C12 C11 C10 1.9(3) . . . . ?
C7 C8 C9 C10 3.2(3) . . . . ?
C16 C17 C18 C19 2.3(4) . . . . ?
C16 C21 C20 C19 1.1(3) . . . . ?
C1 O1 C7 C12 114.0(2) . . . . ?
C1 O1 C7 C8 -68.1(3) . . . . ?
C1 C2 C3 C4 0.8(3) . . . . ?
C1 C6 C5 C4 1.8(3) . . . . ?
C13 C2 C3 C4 179.9(2) . . . . ?
C17 C16 C21 C20 2.1(3) . . . . ?
C17 C16 C14 S1 117.9(2) . . . . ?
C17 C16 C14 C13 -123.2(2) . . . . ?
C17 C18 C19 C20 1.2(4) . . . . ?
C2 C1 C6 C5 -1.6(3) . . . . ?
C2 C13 C14 S1 -113.94(18) . . . . ?
C2 C13 C14 C16 121.6(2) . . . . ?
C2 C3 C4 C5 -0.7(4) . . . . ?
C12 C7 C8 N1 173.4(2) . . . . ?
C12 C7 C8 C9 -4.0(3) . . . . ?
C12 C11 C10 C9 -2.7(4) . . . . ?
C8 C7 C12 C11 1.5(3) . . . . ?
C8 C9 C10 C11 0.1(3) . . . . ?
C21 C16 C17 N2 174.18(19) . . . . ?
C21 C16 C17 C18 -3.8(3) . . . . ?
C21 C16 C14 S1 -69.0(2) . . . . ?
C21 C16 C14 C13 49.9(3) . . . . ?
C21 C20 C19 C18 -2.9(4) . . . . ?
C14 C16 C17 N2 -12.5(3) . . . . ?
C14 C16 C17 C18 169.5(2) . . . . ?
C14 C16 C21 C20 -171.5(2) . . . . ?
C14 C13 C2 C1 -32.2(3) . . . . ?
C14 C13 C2 C3 148.83(19) . . . . ?
C6 C1 C2 C13 -178.6(2) . . . . ?
C6 C1 C2 C3 0.3(3) . . . . ?
C6 C5 C4 C3 -0.6(4) . . . . ?
C15 S1 C14 C16 -83.64(17) . . . . ?
C15 S1 C14 C13 153.23(15) . . . . ?
